data_4347777
loop_
_publ_author_name
'Acher, El\'eonor'
'Hacene Cherkaski, Yanis'
'Dumas, Thomas'
'Tamain, Christelle'
'Guillaumont, Dominique'
'Boubals, Nathalie'
'Javierre, Guilhem'
'Hennig, Christoph'
'Solari, Pier Lorenzo'
'Charbonnel, Marie-Christine'

_publ_section_title
;
 Structures of Plutonium(IV) and Uranium(VI) with N,N-Dialkyl Amides from
 Crystallography, X-ray Absorption Spectra, and Theoretical Calculations.
;
_journal_issue 11
_journal_name_full 'Inorganic chemistry'
_journal_page_first 5558
_journal_page_last 5569
_journal_paper_doi 10.1021/acs.inorgchem.6b00592
_journal_volume 55
_journal_year 2016
_chemical_formula_sum 'C24 Ce N6 O14'
_chemical_formula_weight 736.42
_space_group_crystal_system monoclinic
_space_group_IT_number 15
_space_group_name_Hall '-C 2yc'
_space_group_name_H-M_alt 'C 1 2/c 1'
_audit_creation_method SHELXL-2014/7
_cell_angle_alpha 90
_cell_angle_beta 110.5780(10)
_cell_angle_gamma 90
_cell_formula_units_Z 8
_cell_length_a 35.3316(15)
_cell_length_b 10.8597(5)
_cell_length_c 20.3225(9)
_cell_measurement_reflns_used 4962
_cell_measurement_temperature 296(2)
_cell_measurement_theta_max 25.11
_cell_measurement_theta_min 2.35
_cell_volume 7300.0(6)
_computing_cell_refinement 'Bruker SAINT'
_computing_data_collection 'Bruker APEX2'
_computing_data_reduction 'Bruker SAINT'
_computing_molecular_graphics 'Bruker SHELXTL'
_computing_publication_material 'Bruker SHELXTL'
_computing_structure_refinement 'SHELXL-13 (Sheldrick, 2008)'
_computing_structure_solution 'SHELXS-13 (Sheldrick, 2008)'
_diffrn_ambient_temperature 296(2)
_diffrn_measured_fraction_theta_full 0.998
_diffrn_measured_fraction_theta_max 0.998
_diffrn_measurement_device_type 'Bruker APEX-II CCD'
_diffrn_measurement_method '\f and \w scans'
_diffrn_radiation_type MoK\a
_diffrn_radiation_wavelength 0.71073
_diffrn_reflns_av_R_equivalents 0.0649
_diffrn_reflns_av_unetI/netI 0.0481
_diffrn_reflns_Laue_measured_fraction_full 0.998
_diffrn_reflns_Laue_measured_fraction_max 0.998
_diffrn_reflns_limit_h_max 40
_diffrn_reflns_limit_h_min -40
_diffrn_reflns_limit_k_max 12
_diffrn_reflns_limit_k_min -12
_diffrn_reflns_limit_l_max 23
_diffrn_reflns_limit_l_min -23
_diffrn_reflns_number 35313
_diffrn_reflns_point_group_measured_fraction_full 0.998
_diffrn_reflns_point_group_measured_fraction_max 0.998
_diffrn_reflns_theta_full 24.532
_diffrn_reflns_theta_max 24.532
_diffrn_reflns_theta_min 1.974
_diffrn_source 'fine focus sealed tube'
_exptl_absorpt_coefficient_mu 1.309
_exptl_absorpt_correction_type multi-scan
_exptl_crystal_colour red-brown
_exptl_crystal_density_diffrn 1.340
_exptl_crystal_density_method 'not measured'
_exptl_crystal_description prism
_exptl_crystal_F_000 2848
_exptl_crystal_size_max 0.150
_exptl_crystal_size_mid 0.100
_exptl_crystal_size_min 0.020
_exptl_transmission_factor_max 0.7451
_exptl_transmission_factor_min 0.6079
_refine_diff_density_max 1.114
_refine_diff_density_min -0.851
_refine_diff_density_rms 0.125
_refine_ls_extinction_method none
_refine_ls_goodness_of_fit_ref 1.033
_refine_ls_hydrogen_treatment undef
_refine_ls_matrix_type full
_refine_ls_number_parameters 406
_refine_ls_number_reflns 6087
_refine_ls_number_restraints 7
_refine_ls_restrained_S_all 1.034
_refine_ls_R_factor_all 0.0945
_refine_ls_R_factor_gt 0.0612
_refine_ls_shift/su_max 0.000
_refine_ls_shift/su_mean 0.000
_refine_ls_structure_factor_coef Fsqd
_refine_ls_weighting_details 'w=1/[\s^2^(Fo^2^)+(0.1122P)^2^+20.0303P] where P=(Fo^2^+2Fc^2^)/3'
_refine_ls_weighting_scheme calc
_refine_ls_wR_factor_gt 0.1651
_refine_ls_wR_factor_ref 0.1937
_reflns_Friedel_coverage 0.000
_reflns_number_gt 4111
_reflns_number_total 6087
_reflns_threshold_expression 'I > 2\s(I)'
_cod_data_source_file ic6b00592_si_003.cif
_cod_data_source_block YHC-CT-DBBA-Ce-10
_cod_original_sg_symbol_H-M 'C 2/c'
_cod_database_code 4347777
_shelx_shelxl_version_number 2014/7
_shelx_space_group_comment
;
The symmetry employed for this shelxl refinement is uniquely defined
by the following loop, which should always be used as a source of
symmetry information in preference to the above space-group names.
They are only intended as comments.
;
_shelx_estimated_absorpt_t_min 0.828
_shelx_estimated_absorpt_t_max 0.974

loop_
_space_group_symop_operation_xyz
'x, y, z'
'-x, y, -z+1/2'
'x+1/2, y+1/2, z'
'-x+1/2, y+1/2, -z+1/2'
'-x, -y, -z'
'x, -y, z-1/2'
'-x+1/2, -y+1/2, -z'
'x+1/2, -y+1/2, z-1/2'

loop_
_atom_site_label
_atom_site_type_symbol
_atom_site_fract_x
_atom_site_fract_y
_atom_site_fract_z
_atom_site_U_iso_or_equiv
_atom_site_adp_type
_atom_site_occupancy
_atom_site_site_symmetry_order
_atom_site_calc_flag
_atom_site_refinement_flags_posn
Ce1 Ce 0.12333(2) 0.12008(4) 0.00947(2) 0.0568(2) Uani 1 1 d .
O4 O 0.0998(2) 0.1115(8) -0.1197(4) 0.109(3) Uani 1 1 d .
O6 O 0.1268(3) -0.0973(6) -0.0200(5) 0.115(3) Uani 1 1 d .
O7 O 0.1749(2) 0.0104(7) -0.0214(4) 0.097(2) Uani 1 1 d .
O8 O 0.1752(3) -0.1816(8) -0.0434(5) 0.137(3) Uani 1 1 d .
O3 O 0.0570(2) 0.0619(10) -0.0763(4) 0.119(3) Uani 1 1 d .
O10 O 0.1926(2) 0.1739(8) 0.0879(4) 0.106(2) Uani 1 1 d .
O11 O 0.2286(2) 0.0720(8) 0.1778(4) 0.108(2) Uani 1 1 d .
O5 O 0.0405(2) 0.0555(9) -0.1886(4) 0.110(2) Uani 1 1 d .
N4 N 0.1590(3) -0.0948(8) -0.0287(5) 0.089(3) Uani 1 1 d .
N3 N 0.0647(3) 0.0753(9) -0.1316(5) 0.083(2) Uani 1 1 d .
N5 N 0.1975(3) 0.0889(8) 0.1301(4) 0.076(2) Uani 1 1 d .
O13 O 0.1212(3) 0.2774(8) 0.0939(5) 0.110(3) Uani 1 1 d .
O12 O 0.0715(3) 0.2777(8) -0.0054(6) 0.119(3) Uani 1 1 d .
O9 O 0.1671(2) 0.0193(8) 0.1177(4) 0.110(3) Uani 1 1 d .
O14 O 0.0720(4) 0.4067(9) 0.0757(9) 0.191(6) Uani 1 1 d .
N6 N 0.0879(5) 0.3219(10) 0.0562(9) 0.124(5) Uani 1 1 d .
O1 O 0.14986(18) 0.2765(6) -0.0322(3) 0.0758(17) Uani 1 1 d .
O2 O 0.08452(16) 0.0291(6) 0.0622(3) 0.0695(15) Uani 1 1 d .
C1 C 0.1786(4) 0.3295(12) -0.0502(6) 0.100(4) Uani 1 1 d .
C21 C 0.0728(2) -0.0221(8) 0.1085(5) 0.066(2) Uani 1 1 d D
N2 N 0.0533(2) -0.1235(7) 0.0951(4) 0.078(2) Uani 1 1 d .
N1 N 0.1853(3) 0.4376(8) -0.0419(4) 0.089(3) Uani 1 1 d .
C2 C 0.2058(3) 0.2551(10) -0.0818(5) 0.084(3) Uani 1 1 d .
C9 C 0.2154(3) 0.5175(8) -0.0542(6) 0.082(3) Uani 1 1 d .
C29 C 0.0378(3) -0.1902(9) 0.1458(5) 0.082(3) Uani 1 1 d .
C5 C 0.1569(3) 0.5111(9) -0.0046(7) 0.095(3) Uani 1 1 d .
C30 C 0.0697(3) -0.2833(10) 0.1896(6) 0.096(3) Uani 1 1 d .
C10 C 0.1984(3) 0.5742(9) -0.1265(6) 0.093(3) Uani 1 1 d .
C6 C 0.1820(4) 0.5161(11) 0.0767(7) 0.106(4) Uani 1 1 d .
C4 C 0.2060(5) 0.1207(13) -0.1808(9) 0.140(6) Uani 1 1 d .
C3 C 0.1802(3) 0.2240(14) -0.1568(6) 0.114(4) Uani 1 1 d .
C22 C 0.0891(6) 0.0261(16) 0.1830(6) 0.195(10) Uani 1 1 d D
C7 C 0.1561(6) 0.6098(15) 0.1026(9) 0.153(6) Uani 1 1 d D
C11 C 0.2288(4) 0.6776(10) -0.1327(8) 0.115(4) Uani 1 1 d .
C31 C 0.0513(5) -0.3605(13) 0.2336(8) 0.138(5) Uani 1 1 d .
C27 C 0.0268(5) -0.2872(17) -0.0786(8) 0.166(7) Uani 1 1 d D
C12 C 0.2127(6) 0.7301(16) -0.2085(10) 0.180(8) Uani 1 1 d .
C24 C 0.0952(6) 0.1835(16) 0.2739(8) 0.170(7) Uani 1 1 d D
C32 C 0.0828(6) -0.4522(17) 0.2768(11) 0.212(10) Uani 1 1 d .
C8 C 0.1777(7) 0.607(2) 0.1803(9) 0.269(15) Uani 1 1 d D
C23 C 0.0702(7) 0.1363(17) 0.2025(8) 0.265(15) Uani 1 1 d D
C25 C 0.0304(7) -0.1488(14) 0.0204(9) 0.256(15) Uani 1 1 d D
C26 C 0.0463(5) -0.2630(16) -0.0009(8) 0.179(8) Uani 1 1 d D
C28 C 0.0395(11) -0.410(3) -0.0974(19) 0.41(3) Uani 1 1 d D

loop_
_atom_site_aniso_label
_atom_site_aniso_U_11
_atom_site_aniso_U_22
_atom_site_aniso_U_33
_atom_site_aniso_U_23
_atom_site_aniso_U_13
_atom_site_aniso_U_12
Ce1 0.0569(3) 0.0527(3) 0.0663(3) 0.0097(2) 0.0284(2) -0.0014(2)
O4 0.088(5) 0.166(8) 0.075(4) 0.006(4) 0.032(4) -0.040(5)
O6 0.133(7) 0.061(4) 0.177(8) -0.001(5) 0.088(7) -0.016(4)
O7 0.103(5) 0.073(5) 0.136(6) 0.011(4) 0.071(5) 0.010(4)
O8 0.190(9) 0.077(6) 0.169(9) -0.012(6) 0.092(7) 0.033(6)
O3 0.076(4) 0.213(9) 0.065(4) 0.016(5) 0.019(3) -0.021(5)
O10 0.078(4) 0.108(6) 0.113(6) 0.021(5) 0.011(4) -0.009(4)
O11 0.079(5) 0.149(7) 0.081(5) -0.008(5) 0.009(4) 0.026(5)
O5 0.090(5) 0.174(8) 0.060(4) -0.002(5) 0.020(4) -0.002(5)
N4 0.116(7) 0.052(6) 0.112(7) -0.002(4) 0.056(6) -0.002(5)
N3 0.078(6) 0.107(6) 0.068(5) 0.014(5) 0.031(5) 0.006(5)
N5 0.065(5) 0.088(6) 0.073(5) -0.008(5) 0.021(4) 0.011(4)
O13 0.126(6) 0.089(6) 0.148(7) -0.033(5) 0.087(6) -0.022(5)
O12 0.096(6) 0.080(6) 0.203(10) 0.034(6) 0.078(7) 0.025(5)
O9 0.090(5) 0.141(7) 0.092(5) 0.049(5) 0.025(4) 0.004(5)
O14 0.210(12) 0.095(7) 0.360(19) -0.016(9) 0.216(13) 0.017(7)
N6 0.144(12) 0.057(7) 0.226(16) 0.009(8) 0.135(13) -0.001(7)
O1 0.080(4) 0.065(4) 0.092(4) 0.012(3) 0.041(3) -0.019(3)
O2 0.067(3) 0.079(4) 0.072(4) 0.010(3) 0.037(3) -0.014(3)
C1 0.109(9) 0.097(9) 0.073(7) 0.021(6) 0.004(6) 0.001(7)
C21 0.063(5) 0.068(6) 0.077(6) 0.003(5) 0.036(4) 0.002(4)
N2 0.076(5) 0.087(6) 0.073(5) 0.005(4) 0.027(4) -0.021(4)
N1 0.102(6) 0.063(5) 0.094(6) 0.015(5) 0.026(5) -0.026(5)
C2 0.071(6) 0.104(8) 0.089(7) -0.003(6) 0.042(5) 0.001(5)
C9 0.091(6) 0.054(5) 0.120(8) 0.007(5) 0.060(6) -0.012(5)
C29 0.088(6) 0.080(6) 0.096(7) 0.030(5) 0.056(6) 0.000(5)
C5 0.089(7) 0.058(6) 0.135(10) -0.010(6) 0.036(7) 0.001(5)
C30 0.100(7) 0.089(7) 0.109(8) 0.031(6) 0.051(6) -0.003(6)
C10 0.122(8) 0.056(5) 0.127(9) 0.020(6) 0.076(7) -0.005(6)
C6 0.112(8) 0.085(8) 0.132(10) -0.031(7) 0.059(8) -0.010(6)
C4 0.133(11) 0.153(14) 0.152(13) -0.053(10) 0.073(10) 0.012(9)
C3 0.079(7) 0.174(13) 0.088(8) 0.023(8) 0.029(6) -0.007(7)
C22 0.35(3) 0.121(13) 0.211(19) -0.030(13) 0.22(2) -0.073(15)
C7 0.160(14) 0.177(17) 0.144(14) -0.044(11) 0.080(12) 0.010(11)
C11 0.117(9) 0.074(7) 0.185(13) 0.036(8) 0.091(9) -0.007(6)
C31 0.158(12) 0.119(11) 0.147(12) 0.066(9) 0.068(10) 0.000(9)
C27 0.171(15) 0.171(17) 0.131(13) -0.048(12) 0.022(11) -0.019(13)
C12 0.230(18) 0.153(14) 0.201(17) 0.079(13) 0.131(16) -0.003(13)
C24 0.27(2) 0.141(13) 0.104(10) -0.054(10) 0.075(12) -0.062(14)
C32 0.23(2) 0.152(16) 0.22(2) 0.104(16) 0.038(17) -0.014(15)
C8 0.19(2) 0.37(4) 0.22(3) -0.14(2) 0.047(19) -0.02(2)
C23 0.40(4) 0.23(3) 0.25(3) 0.08(2) 0.22(3) -0.01(3)
C25 0.47(4) 0.22(2) 0.128(14) -0.073(14) 0.17(2) -0.23(3)
C26 0.28(2) 0.140(14) 0.195(18) -0.056(13) 0.177(18) -0.061(14)
C28 0.30(4) 0.55(7) 0.31(4) -0.22(4) 0.03(3) 0.04(4)

loop_
_atom_type_symbol
_atom_type_description
_atom_type_scat_dispersion_real
_atom_type_scat_dispersion_imag
_atom_type_scat_source
C C 0.0033 0.0016 'International Tables Vol C Tables 4.2.6.8 and 6.1.1.4'
N N 0.0061 0.0033 'International Tables Vol C Tables 4.2.6.8 and 6.1.1.4'
O O 0.0106 0.0060 'International Tables Vol C Tables 4.2.6.8 and 6.1.1.4'
Ce Ce -0.2486 2.6331 'International Tables Vol C Tables 4.2.6.8 and 6.1.1.4'

loop_
_geom_angle_atom_site_label_1
_geom_angle_atom_site_label_2
_geom_angle_atom_site_label_3
_geom_angle
O1 Ce1 O2 156.8(2)
O1 Ce1 O7 79.8(2)
O2 Ce1 O7 123.0(2)
O1 Ce1 O13 81.7(3)
O2 Ce1 O13 78.3(2)
O7 Ce1 O13 137.2(3)
O1 Ce1 O12 79.5(3)
O2 Ce1 O12 79.1(3)
O7 Ce1 O12 154.9(3)
O13 Ce1 O12 52.4(3)
O1 Ce1 O6 125.0(3)
O2 Ce1 O6 77.5(3)
O7 Ce1 O6 50.2(3)
O13 Ce1 O6 149.6(3)
O12 Ce1 O6 138.0(3)
O1 Ce1 O9 117.3(3)
O2 Ce1 O9 71.0(2)
O7 Ce1 O9 73.7(3)
O13 Ce1 O9 81.3(3)
O12 Ce1 O9 129.1(4)
O6 Ce1 O9 73.7(3)
O1 Ce1 O4 69.8(2)
O2 Ce1 O4 117.3(2)
O7 Ce1 O4 73.1(3)
O13 Ce1 O4 133.9(3)
O12 Ce1 O4 86.4(4)
O6 Ce1 O4 74.3(3)
O9 Ce1 O4 143.9(3)
O1 Ce1 O3 110.3(3)
O2 Ce1 O3 68.6(2)
O7 Ce1 O3 107.7(3)
O13 Ce1 O3 114.8(3)
O12 Ce1 O3 66.9(4)
O6 Ce1 O3 72.3(3)
O9 Ce1 O3 131.5(3)
O4 Ce1 O3 49.8(2)
O1 Ce1 O10 67.3(3)
O2 Ce1 O10 115.3(3)
O7 Ce1 O10 67.8(3)
O13 Ce1 O10 69.6(3)
O12 Ce1 O10 116.2(3)
O6 Ce1 O10 105.2(3)
O9 Ce1 O10 50.2(3)
O4 Ce1 O10 125.6(3)
O3 Ce1 O10 175.0(3)
O1 Ce1 N6 80.4(3)
O2 Ce1 N6 76.5(3)
O7 Ce1 N6 156.7(3)
O13 Ce1 N6 26.0(4)
O12 Ce1 N6 26.5(4)
O6 Ce1 N6 152.8(3)
O9 Ce1 N6 104.9(4)
O4 Ce1 N6 111.2(4)
O3 Ce1 N6 90.8(4)
O10 Ce1 N6 93.1(4)
O1 Ce1 N4 103.3(3)
O2 Ce1 N4 99.8(2)
O7 Ce1 N4 25.6(2)
O13 Ce1 N4 151.6(3)
O12 Ce1 N4 155.7(4)
O6 Ce1 N4 24.6(2)
O9 Ce1 N4 71.5(3)
O4 Ce1 N4 72.4(3)
O3 Ce1 N4 90.0(3)
O10 Ce1 N4 86.4(3)
N6 Ce1 N4 175.7(3)
N3 O4 Ce1 99.1(6)
N4 O6 Ce1 98.3(6)
N4 O7 Ce1 97.7(6)
N3 O3 Ce1 98.7(6)
N5 O10 Ce1 97.8(6)
O8 N4 O6 125.2(10)
O8 N4 O7 121.0(11)
O6 N4 O7 113.8(9)
O8 N4 Ce1 177.5(9)
O6 N4 Ce1 57.1(5)
O7 N4 Ce1 56.7(5)
O5 N3 O4 124.8(9)
O5 N3 O3 122.8(9)
O4 N3 O3 112.4(8)
O5 N3 Ce1 178.9(8)
O4 N3 Ce1 56.1(5)
O3 N3 Ce1 56.3(5)
O11 N5 O10 122.9(10)
O11 N5 O9 123.0(10)
O10 N5 O9 114.1(8)
O11 N5 Ce1 176.7(7)
O10 N5 Ce1 57.4(5)
O9 N5 Ce1 56.7(4)
N6 O13 Ce1 95.4(8)
N6 O12 Ce1 94.6(8)
N5 O9 Ce1 97.8(6)
O14 N6 O13 122.3(17)
O14 N6 O12 120.2(17)
O13 N6 O12 117.5(12)
O14 N6 Ce1 178.5(10)
O13 N6 Ce1 58.6(6)
O12 N6 Ce1 58.9(6)
C1 O1 Ce1 153.5(7)
C21 O2 Ce1 162.1(5)
N1 C1 O1 121.4(13)
N1 C1 C2 116.5(12)
O1 C1 C2 122.1(11)
N2 C21 O2 120.5(8)
N2 C21 C22 119.9(9)
O2 C21 C22 118.6(9)
C21 N2 C25 116.1(9)
C21 N2 C29 124.5(8)
C25 N2 C29 114.5(9)
C1 N1 C9 132.7(11)
C1 N1 C5 114.4(10)
C9 N1 C5 112.7(8)
C3 C2 C1 107.0(9)
N1 C9 C10 110.2(8)
N2 C29 C30 110.0(7)
C6 C5 N1 106.8(8)
C31 C30 C29 108.8(9)
C9 C10 C11 108.5(10)
C7 C6 C5 101.2(11)
C2 C3 C4 104.9(10)
C23 C22 C21 119.7(14)
C8 C7 C6 101.5(15)
C12 C11 C10 108.5(12)
C32 C31 C30 108.8(13)
C28 C27 C26 110.9(18)
C22 C23 C24 111.4(13)
N2 C25 C26 109.3(14)
C25 C26 C27 111.8(15)

loop_
_geom_bond_atom_site_label_1
_geom_bond_atom_site_label_2
_geom_bond_distance
Ce1 O1 2.244(6)
Ce1 O2 2.245(5)
Ce1 O7 2.435(6)
Ce1 O13 2.442(8)
Ce1 O12 2.446(8)
Ce1 O6 2.448(7)
Ce1 O9 2.457(7)
Ce1 O4 2.461(7)
Ce1 O3 2.462(7)
Ce1 O10 2.477(7)
Ce1 N6 2.847(12)
Ce1 N4 2.886(9)
O4 N3 1.242(10)
O6 N4 1.214(11)
O7 N4 1.258(10)
O8 N4 1.195(11)
O3 N3 1.253(10)
O10 N5 1.230(11)
O11 N5 1.197(9)
O5 N3 1.193(10)
N5 O9 1.263(10)
O13 N6 1.252(15)
O12 N6 1.273(15)
O14 N6 1.217(14)
O1 C1 1.325(14)
O2 C21 1.279(9)
C1 N1 1.197(15)
C1 C2 1.558(16)
C21 N2 1.277(10)
C21 C22 1.512(5)
N2 C25 1.473(19)
N2 C29 1.509(11)
N1 C9 1.460(11)
N1 C5 1.659(14)
C2 C3 1.513(14)
C9 C10 1.511(14)
C29 C30 1.543(13)
C5 C6 1.578(16)
C30 C31 1.526(15)
C10 C11 1.588(14)
C6 C7 1.576(18)
C4 C3 1.625(18)
C22 C23 1.491(5)
C7 C8 1.493(5)
C11 C12 1.55(2)
C31 C32 1.52(2)
C27 C28 1.493(5)
C27 C26 1.507(5)
C24 C23 1.499(5)
C25 C26 1.488(5)
